data_4079478
loop_
_publ_author_name
'Kameo, Hajime'
'Nakazawa, Hiroshi'

_publ_section_title
;
 Synthesis of a Rhodium Complex Featuring the Rh--H--B Linkage via a
 Hydride Migration from Rhodium to Borane: Study on the Electronic
 Deviation Induced by the Presence of the Boron Moiety
;
_journal_issue 21
_journal_name_full Organometallics
_journal_page_first 7476
_journal_paper_doi 10.1021/om300762u
_journal_volume 31
_journal_year 2012
_chemical_formula_moiety 'C61 H49 B O P3 Rh'
_chemical_formula_sum 'C61 H49 B O P3 Rh'
_chemical_formula_weight 1004.63
_space_group_IT_number 14
_symmetry_cell_setting monoclinic
_symmetry_Int_Tables_number 14
_symmetry_space_group_name_Hall '-P 2ybc'
_symmetry_space_group_name_H-M 'P 1 21/c 1'
_cell_angle_alpha 90.00
_cell_angle_beta 93.683(4)
_cell_angle_gamma 90.00
_cell_formula_units_Z 4
_cell_length_a 11.7585(10)
_cell_length_b 11.5795(9)
_cell_length_c 37.049(3)
_cell_measurement_reflns_used 8021
_cell_measurement_temperature 200(2)
_cell_measurement_theta_max 27.4835
_cell_measurement_theta_min 4.0350
_cell_volume 5034.1(7)
_computing_cell_refinement CrystalClear
_computing_data_collection 'CrystalClear (Rigaku, 2001)'
_computing_molecular_graphics 'Ortep-3 for Windows (Farrugia, 1997)'
_computing_publication_material SHELXL97
_computing_structure_refinement 'SHELXL-97 (Sheldrick, 1997)'
_computing_structure_solution 'SIR97 (Altomare <i>et al.</i>,  1999)'
_diffrn_ambient_temperature 200(2)
_diffrn_detector_area_resol_mean 7.32
_diffrn_measured_fraction_theta_full 0.973
_diffrn_measured_fraction_theta_max 0.973
_diffrn_measurement_details
;
scan:
    Number of images: 600
               Slice: -80.0000 - 100.0000
         Image width: 0.3000
            Exp time: 15.0000
       Rotation axis: Phi
               Omega: 0.0000
                 Chi: 0.0000
                 Phi: 0.0000
                 XTD: 55.3184
              2theta: 24.7813
scan:
    Number of images: 200
               Slice: -15.0000 - 45.0000
         Image width: 0.3000
            Exp time: 15.0000
       Rotation axis: Omega
               Omega: 0.0000
                 Chi: 90.0000
                 Phi: 0.0000
                 XTD: 55.3184
              2theta: 24.7813
scan:
    Number of images: 200
               Slice: -15.0000 - 45.0000
         Image width: 0.3000
            Exp time: 15.0000
       Rotation axis: Omega
               Omega: 0.0000
                 Chi: 90.0000
                 Phi: 90.0000
                 XTD: 55.3184
              2theta: 24.7813
scan:
    Number of images: 200
               Slice: -15.0000 - 45.0000
         Image width: 0.3000
            Exp time: 15.0000
       Rotation axis: Omega
               Omega: 0.0000
                 Chi: 90.0000
                 Phi: 180.0000
                 XTD: 55.3184
              2theta: 24.7813
scan:
    Number of images: 200
               Slice: -15.0000 - 45.0000
         Image width: 0.3000
            Exp time: 15.0000
       Rotation axis: Omega
               Omega: 0.0000
                 Chi: 90.0000
                 Phi: 270.0000
                 XTD: 55.3184
              2theta: 24.7813

;
_diffrn_measurement_device 'Mercury CCD (2x2 bin mode)'
_diffrn_measurement_device_details 'AFC7: Eulerian 3-circle'
_diffrn_measurement_device_type 'Rigaku/MSC Mercury CCD'
_diffrn_measurement_method '\w or \f'
_diffrn_radiation_detector CCD
_diffrn_radiation_monochromator 'Graphite Monochromator'
_diffrn_radiation_source 'Rotating Anode'
_diffrn_radiation_type MoK\a
_diffrn_radiation_wavelength 0.71070
_diffrn_reflns_av_R_equivalents 0.0827
_diffrn_reflns_av_sigmaI/netI 0.0890
_diffrn_reflns_limit_h_max 8
_diffrn_reflns_limit_h_min -15
_diffrn_reflns_limit_k_max 12
_diffrn_reflns_limit_k_min -15
_diffrn_reflns_limit_l_max 46
_diffrn_reflns_limit_l_min -48
_diffrn_reflns_number 37114
_diffrn_reflns_reduction_process 'Lp corrections applied'
_diffrn_reflns_theta_full 27.48
_diffrn_reflns_theta_max 27.48
_diffrn_reflns_theta_min 4.05
_diffrn_source_current 280.0000
_diffrn_source_power 16.8000
_diffrn_source_voltage 60.0000
_exptl_absorpt_coefficient_mu 0.476
_exptl_absorpt_correction_T_max 0.9905
_exptl_absorpt_correction_T_min 0.8903
_exptl_absorpt_correction_type multi-scan
_exptl_absorpt_process_details '(Jacobson, 1998)'
_exptl_crystal_colour Red
_exptl_crystal_density_diffrn 1.326
_exptl_crystal_density_method 'not measured'
_exptl_crystal_description Prism
_exptl_crystal_F_000 2072
_exptl_crystal_preparation 'mounted on a glass fiber with epoxy resin and placed in N2 stream at 200(2) K'
_exptl_crystal_size_max 0.25
_exptl_crystal_size_mid 0.08
_exptl_crystal_size_min 0.02
_refine_diff_density_max 0.443
_refine_diff_density_min -0.636
_refine_diff_density_rms 0.098
_refine_ls_extinction_method none
_refine_ls_goodness_of_fit_ref 1.182
_refine_ls_hydrogen_treatment mixed
_refine_ls_matrix_type full
_refine_ls_number_parameters 608
_refine_ls_number_reflns 11232
_refine_ls_number_restraints 0
_refine_ls_restrained_S_all 1.182
_refine_ls_R_factor_all 0.1187
_refine_ls_R_factor_gt 0.0813
_refine_ls_shift/su_max 0.001
_refine_ls_shift/su_mean 0.000
_refine_ls_structure_factor_coef Fsqd
_refine_ls_weighting_details 'calc w=1/[\s^2^(Fo^2^)+(0.0000P)^2^+13.0902P] where P=(Fo^2^+2Fc^2^)/3'
_refine_ls_weighting_scheme calc
_refine_ls_wR_factor_gt 0.1069
_refine_ls_wR_factor_ref 0.1169
_reflns_number_gt 8686
_reflns_number_total 11232
_reflns_threshold_expression >2sigma(I)
_cod_data_source_file om300762u_si_003.cif
_cod_data_source_block 3-Rh
_cod_depositor_comments
;
The following automatic conversions were performed:

'_exptl_absorpt_correction_type' value 'Multi-scan' changed to
'multi-scan' according to
/home/saulius/struct/CIF-dictionaries/cif_core.dic dictionary named
'cif_core.dic' version 2.4.2 from 2011-04-26.

Automatic conversion script
Id: cif_fix_values 1891 2012-01-12 08:04:46Z andrius 
;
_cod_original_cell_volume 5034.0(7)
_cod_original_sg_symbol_Hall '-P 2ybc '
_cod_original_sg_symbol_H-M P21/c
_cod_database_code 4079478

loop_
_symmetry_equiv_pos_as_xyz
'x, y, z'
'-x, y+1/2, -z+1/2'
'-x, -y, -z'
'x, -y-1/2, z-1/2'

loop_
_atom_site_label
_atom_site_type_symbol
_atom_site_fract_x
_atom_site_fract_y
_atom_site_fract_z
_atom_site_U_iso_or_equiv
_atom_site_adp_type
_atom_site_occupancy
_atom_site_symmetry_multiplicity
_atom_site_calc_flag
_atom_site_refinement_flags
Rh1 Rh 0.66332(3) 0.24217(3) 0.854917(9) 0.01603(8) Uani 1 1 d .
H1RH H 0.699(5) 0.198(4) 0.8997(15) 0.056(17) Uiso 1 1 d .
C1 C 0.6308(4) 0.2861(4) 0.80714(14) 0.0259(11) Uani 1 1 d .
O1 O 0.6114(4) 0.3091(3) 0.77744(10) 0.0455(10) Uani 1 1 d .
B1 B 0.7373(5) 0.1160(4) 0.91815(14) 0.0198(11) Uani 1 1 d .
P1 P 0.85731(10) 0.22919(9) 0.84896(3) 0.0212(3) Uani 1 1 d .
C2 C 0.8486(4) 0.0586(3) 0.90164(13) 0.0241(11) Uani 1 1 d .
C3 C 0.8940(5) -0.0393(4) 0.91956(15) 0.0347(13) Uani 1 1 d .
H3A H 0.8548 -0.0705 0.9390 0.042 Uiso 1 1 calc R
C4 C 0.9927(5) -0.0922(5) 0.91033(18) 0.0481(16) Uani 1 1 d .
H4A H 1.0199 -0.1587 0.9232 0.058 Uiso 1 1 calc R
C5 C 1.0523(5) -0.0491(5) 0.88241(18) 0.0512(18) Uani 1 1 d .
H5A H 1.1207 -0.0852 0.8759 0.061 Uiso 1 1 calc R
C6 C 1.0107(5) 0.0476(4) 0.86404(16) 0.0399(14) Uani 1 1 d .
H6A H 1.0510 0.0779 0.8447 0.048 Uiso 1 1 calc R
C7 C 0.9112(4) 0.1011(4) 0.87332(13) 0.0236(10) Uani 1 1 d .
C8 C 0.9504(4) 0.3479(4) 0.86549(13) 0.0233(10) Uani 1 1 d .
C9 C 0.9193(4) 0.4610(4) 0.85618(13) 0.0269(11) Uani 1 1 d .
H9A H 0.8509 0.4744 0.8417 0.032 Uiso 1 1 calc R
C10 C 0.9861(5) 0.5541(4) 0.86768(14) 0.0325(12) Uani 1 1 d .
H10A H 0.9642 0.6304 0.8608 0.039 Uiso 1 1 calc R
C11 C 1.0840(5) 0.5359(5) 0.88903(15) 0.0384(14) Uani 1 1 d .
H11A H 1.1302 0.5996 0.8968 0.046 Uiso 1 1 calc R
C12 C 1.1154(5) 0.4260(5) 0.89917(16) 0.0418(14) Uani 1 1 d .
H12A H 1.1825 0.4140 0.9144 0.050 Uiso 1 1 calc R
C13 C 1.0496(4) 0.3319(4) 0.88725(15) 0.0353(13) Uani 1 1 d .
H13A H 1.0729 0.2560 0.8941 0.042 Uiso 1 1 calc R
C14 C 0.9008(4) 0.2091(3) 0.80259(13) 0.0215(10) Uani 1 1 d .
C15 C 0.9505(4) 0.2952(4) 0.78280(14) 0.0261(11) Uani 1 1 d .
H15A H 0.9697 0.3670 0.7940 0.031 Uiso 1 1 calc R
C16 C 0.9726(4) 0.2776(4) 0.74693(14) 0.0316(12) Uani 1 1 d .
H16A H 1.0060 0.3377 0.7337 0.038 Uiso 1 1 calc R
C17 C 0.9463(4) 0.1732(4) 0.73021(14) 0.0320(12) Uani 1 1 d .
H17A H 0.9617 0.1611 0.7056 0.038 Uiso 1 1 calc R
C18 C 0.8977(4) 0.0873(4) 0.74960(14) 0.0312(12) Uani 1 1 d .
H18A H 0.8796 0.0154 0.7383 0.037 Uiso 1 1 calc R
C19 C 0.8749(4) 0.1038(4) 0.78504(14) 0.0269(11) Uani 1 1 d .
H19A H 0.8411 0.0433 0.7979 0.032 Uiso 1 1 calc R
P2 P 0.56741(10) 0.06748(9) 0.84787(3) 0.0180(2) Uani 1 1 d .
C20 C 0.6287(4) 0.0306(3) 0.92130(12) 0.0197(10) Uani 1 1 d .
C21 C 0.6100(4) -0.0203(4) 0.95458(14) 0.0279(11) Uani 1 1 d .
H21A H 0.6620 -0.0040 0.9746 0.033 Uiso 1 1 calc R
C22 C 0.5197(5) -0.0929(4) 0.95971(15) 0.0346(13) Uani 1 1 d .
H22A H 0.5089 -0.1236 0.9830 0.042 Uiso 1 1 calc R
C23 C 0.4450(5) -0.1209(4) 0.93085(16) 0.0395(14) Uani 1 1 d .
H23A H 0.3830 -0.1715 0.9342 0.047 Uiso 1 1 calc R
C24 C 0.4606(4) -0.0753(4) 0.89713(15) 0.0327(12) Uani 1 1 d .
H24A H 0.4098 -0.0957 0.8772 0.039 Uiso 1 1 calc R
C25 C 0.5505(4) 0.0004(3) 0.89206(13) 0.0218(10) Uani 1 1 d .
C26 C 0.6335(4) -0.0465(3) 0.82219(13) 0.0227(10) Uani 1 1 d .
C27 C 0.6221(4) -0.0470(4) 0.78453(14) 0.0275(11) Uani 1 1 d .
H27A H 0.5778 0.0112 0.7722 0.033 Uiso 1 1 calc R
C28 C 0.6743(4) -0.1308(4) 0.76479(15) 0.0340(12) Uani 1 1 d .
H28A H 0.6635 -0.1315 0.7392 0.041 Uiso 1 1 calc R
C29 C 0.7422(4) -0.2138(4) 0.78226(17) 0.0391(14) Uani 1 1 d .
H29A H 0.7788 -0.2710 0.7688 0.047 Uiso 1 1 calc R
C30 C 0.7561(5) -0.2126(4) 0.81939(16) 0.0390(14) Uani 1 1 d .
H30A H 0.8033 -0.2690 0.8315 0.047 Uiso 1 1 calc R
C31 C 0.7023(4) -0.1300(4) 0.83953(14) 0.0282(11) Uani 1 1 d .
H31A H 0.7125 -0.1306 0.8652 0.034 Uiso 1 1 calc R
C32 C 0.4227(4) 0.0690(4) 0.82503(13) 0.0213(10) Uani 1 1 d .
C33 C 0.3722(4) -0.0302(4) 0.80995(15) 0.0316(12) Uani 1 1 d .
H33A H 0.4127 -0.1013 0.8109 0.038 Uiso 1 1 calc R
C34 C 0.2626(4) -0.0254(5) 0.79354(15) 0.0390(14) Uani 1 1 d .
H34A H 0.2288 -0.0932 0.7831 0.047 Uiso 1 1 calc R
C35 C 0.2031(4) 0.0759(5) 0.79230(15) 0.0372(13) Uani 1 1 d .
H35A H 0.1281 0.0787 0.7811 0.045 Uiso 1 1 calc R
C36 C 0.2522(4) 0.1738(4) 0.80729(15) 0.0347(13) Uani 1 1 d .
H36A H 0.2102 0.2440 0.8066 0.042 Uiso 1 1 calc R
C37 C 0.3618(4) 0.1720(4) 0.82333(14) 0.0255(11) Uani 1 1 d .
H37A H 0.3953 0.2408 0.8331 0.031 Uiso 1 1 calc R
C38 C 0.7713(4) 0.1882(4) 0.95456(13) 0.0264(11) Uani 1 1 d .
C39 C 0.8842(5) 0.2158(4) 0.96515(16) 0.0422(15) Uani 1 1 d .
H39A H 0.9434 0.1856 0.9516 0.051 Uiso 1 1 calc R
C40 C 0.9132(6) 0.2863(5) 0.99501(19) 0.061(2) Uani 1 1 d .
H40A H 0.9907 0.3047 1.0013 0.073 Uiso 1 1 calc R
C41 C 0.8277(8) 0.3291(5) 1.01537(17) 0.064(2) Uani 1 1 d .
H41A H 0.8463 0.3764 1.0359 0.077 Uiso 1 1 calc R
C42 C 0.7165(7) 0.3030(4) 1.00586(16) 0.0515(18) Uani 1 1 d .
H42A H 0.6578 0.3321 1.0198 0.062 Uiso 1 1 calc R
C43 C 0.6889(5) 0.2343(4) 0.97593(13) 0.0361(13) Uani 1 1 d .
H43A H 0.6109 0.2179 0.9697 0.043 Uiso 1 1 calc R
P3 P 0.57223(10) 0.39949(9) 0.88148(3) 0.0190(3) Uani 1 1 d .
C44 C 0.4737(4) 0.3626(3) 0.91651(13) 0.0217(10) Uani 1 1 d .
C45 C 0.4525(4) 0.4358(4) 0.94561(15) 0.0337(12) Uani 1 1 d .
H45A H 0.4869 0.5100 0.9472 0.040 Uiso 1 1 calc R
C46 C 0.3826(5) 0.4008(5) 0.97172(15) 0.0392(13) Uani 1 1 d .
H46A H 0.3690 0.4513 0.9912 0.047 Uiso 1 1 calc R
C47 C 0.3318(5) 0.2936(4) 0.97028(15) 0.0392(14) Uani 1 1 d .
H47A H 0.2849 0.2697 0.9888 0.047 Uiso 1 1 calc R
C48 C 0.3497(5) 0.2212(4) 0.94166(15) 0.0376(13) Uani 1 1 d .
H48A H 0.3135 0.1478 0.9400 0.045 Uiso 1 1 calc R
C49 C 0.4204(4) 0.2557(4) 0.91539(13) 0.0289(11) Uani 1 1 d .
H49A H 0.4329 0.2047 0.8959 0.035 Uiso 1 1 calc R
C50 C 0.4865(4) 0.4897(3) 0.84953(13) 0.0219(10) Uani 1 1 d .
C51 C 0.3697(5) 0.5017(4) 0.85071(15) 0.0361(13) Uani 1 1 d .
H51A H 0.3308 0.4613 0.8685 0.043 Uiso 1 1 calc R
C52 C 0.3090(5) 0.5721(5) 0.82611(16) 0.0435(15) Uani 1 1 d .
H52A H 0.2288 0.5789 0.8271 0.052 Uiso 1 1 calc R
C53 C 0.3630(5) 0.6319(4) 0.80041(15) 0.0373(13) Uani 1 1 d .
H53A H 0.3209 0.6803 0.7837 0.045 Uiso 1 1 calc R
C54 C 0.4784(5) 0.6211(4) 0.79905(14) 0.0326(12) Uani 1 1 d .
H54A H 0.5167 0.6628 0.7814 0.039 Uiso 1 1 calc R
C55 C 0.5403(4) 0.5499(4) 0.82315(14) 0.0288(12) Uani 1 1 d .
H55A H 0.6202 0.5424 0.8216 0.035 Uiso 1 1 calc R
C56 C 0.6640(4) 0.5084(3) 0.90514(13) 0.0219(10) Uani 1 1 d .
C57 C 0.7612(4) 0.4715(4) 0.92431(13) 0.0244(11) Uani 1 1 d .
H57A H 0.7805 0.3918 0.9243 0.029 Uiso 1 1 calc R
C58 C 0.8316(4) 0.5489(4) 0.94373(14) 0.0298(12) Uani 1 1 d .
H58A H 0.8974 0.5221 0.9574 0.036 Uiso 1 1 calc R
C59 C 0.8051(4) 0.6652(4) 0.94293(14) 0.0303(12) Uani 1 1 d .
H59A H 0.8539 0.7189 0.9556 0.036 Uiso 1 1 calc R
C60 C 0.7089(5) 0.7032(4) 0.92389(14) 0.0364(14) Uani 1 1 d .
H60A H 0.6907 0.7831 0.9236 0.044 Uiso 1 1 calc R
C61 C 0.6377(5) 0.6256(4) 0.90495(14) 0.0318(12) Uani 1 1 d .
H61A H 0.5708 0.6526 0.8918 0.038 Uiso 1 1 calc R

loop_
_atom_site_aniso_label
_atom_site_aniso_U_11
_atom_site_aniso_U_22
_atom_site_aniso_U_33
_atom_site_aniso_U_23
_atom_site_aniso_U_13
_atom_site_aniso_U_12
Rh1 0.01675(16) 0.01644(14) 0.01499(17) 0.00016(14) 0.00180(12) 0.00101(14)
C1 0.026(3) 0.029(2) 0.023(3) -0.0024(19) 0.002(2) 0.0036(18)
O1 0.061(3) 0.061(2) 0.014(2) 0.0078(17) 0.000(2) 0.006(2)
B1 0.029(3) 0.018(2) 0.012(3) 0.0022(19) 0.001(2) 0.001(2)
P1 0.0174(6) 0.0249(5) 0.0214(7) 0.0028(5) 0.0024(5) 0.0009(4)
C2 0.023(3) 0.024(2) 0.026(3) 0.0023(19) 0.003(2) -0.0010(18)
C3 0.036(3) 0.032(2) 0.037(3) 0.010(2) 0.004(3) 0.006(2)
C4 0.043(4) 0.043(3) 0.060(5) 0.020(3) 0.011(3) 0.024(3)
C5 0.038(4) 0.054(3) 0.063(5) 0.013(3) 0.017(3) 0.028(3)
C6 0.036(3) 0.048(3) 0.037(4) 0.012(3) 0.014(3) 0.016(2)
C7 0.018(3) 0.026(2) 0.026(3) 0.0036(19) 0.000(2) 0.0060(18)
C8 0.020(3) 0.033(2) 0.018(3) 0.0041(19) 0.004(2) 0.0001(19)
C9 0.023(3) 0.033(2) 0.023(3) -0.001(2) -0.003(2) -0.005(2)
C10 0.036(3) 0.033(2) 0.029(3) -0.003(2) 0.008(3) -0.008(2)
C11 0.033(3) 0.054(3) 0.028(3) -0.004(3) 0.004(3) -0.023(3)
C12 0.026(3) 0.063(4) 0.035(4) 0.005(3) -0.010(3) -0.014(3)
C13 0.026(3) 0.046(3) 0.033(3) 0.008(2) -0.001(3) -0.003(2)
C14 0.015(2) 0.029(2) 0.020(3) 0.0034(18) 0.004(2) 0.0021(17)
C15 0.024(3) 0.032(2) 0.023(3) 0.0018(19) 0.010(2) -0.0003(19)
C16 0.028(3) 0.045(3) 0.023(3) 0.012(2) 0.009(2) 0.002(2)
C17 0.025(3) 0.055(3) 0.017(3) -0.001(2) 0.003(2) 0.006(2)
C18 0.025(3) 0.040(3) 0.028(3) -0.007(2) -0.003(2) 0.000(2)
C19 0.020(3) 0.035(2) 0.026(3) 0.001(2) 0.002(2) -0.0004(19)
P2 0.0173(6) 0.0193(5) 0.0172(6) 0.0003(4) 0.0001(5) -0.0003(4)
C20 0.023(3) 0.0202(19) 0.017(3) -0.0006(17) 0.003(2) 0.0059(17)
C21 0.039(3) 0.024(2) 0.021(3) 0.0013(19) 0.004(2) 0.003(2)
C22 0.046(4) 0.037(3) 0.022(3) 0.007(2) 0.012(3) -0.005(2)
C23 0.037(3) 0.037(3) 0.045(4) 0.009(2) 0.013(3) -0.013(2)
C24 0.036(3) 0.032(2) 0.030(3) 0.004(2) 0.006(2) -0.011(2)
C25 0.024(3) 0.0195(19) 0.023(3) 0.0018(18) 0.004(2) 0.0035(17)
C26 0.020(3) 0.024(2) 0.024(3) -0.0027(18) 0.004(2) -0.0045(17)
C27 0.029(3) 0.032(2) 0.022(3) -0.003(2) 0.003(2) -0.002(2)
C28 0.034(3) 0.041(3) 0.028(3) -0.011(2) 0.007(2) -0.007(2)
C29 0.031(3) 0.037(3) 0.051(4) -0.020(2) 0.012(3) 0.000(2)
C30 0.038(3) 0.035(3) 0.043(4) -0.005(2) 0.002(3) 0.012(2)
C31 0.029(3) 0.030(2) 0.026(3) -0.004(2) -0.002(2) 0.005(2)
C32 0.012(2) 0.031(2) 0.021(3) -0.0002(19) 0.002(2) -0.0024(17)
C33 0.022(3) 0.035(2) 0.037(3) -0.004(2) 0.004(2) -0.002(2)
C34 0.022(3) 0.056(3) 0.038(4) -0.005(3) -0.002(3) -0.013(2)
C35 0.016(3) 0.063(3) 0.032(3) 0.006(3) -0.003(2) -0.003(2)
C36 0.026(3) 0.042(3) 0.037(3) 0.011(2) 0.007(3) 0.009(2)
C37 0.017(3) 0.030(2) 0.029(3) 0.005(2) 0.000(2) 0.0012(18)
C38 0.036(3) 0.024(2) 0.018(3) 0.0049(18) -0.007(2) 0.001(2)
C39 0.045(4) 0.041(3) 0.038(4) 0.000(2) -0.016(3) -0.001(2)
C40 0.069(5) 0.058(4) 0.051(5) -0.001(3) -0.032(4) -0.004(3)
C41 0.116(7) 0.050(4) 0.024(4) -0.008(3) -0.019(4) -0.010(4)
C42 0.099(6) 0.032(3) 0.024(3) -0.001(2) 0.013(4) -0.002(3)
C43 0.062(4) 0.025(2) 0.022(3) 0.002(2) 0.005(3) 0.000(2)
P3 0.0194(6) 0.0198(5) 0.0179(7) -0.0009(4) 0.0018(5) 0.0025(4)
C44 0.023(3) 0.025(2) 0.018(3) 0.0033(18) 0.003(2) 0.0075(18)
C45 0.035(3) 0.032(2) 0.035(3) -0.007(2) 0.008(3) 0.002(2)
C46 0.043(4) 0.054(3) 0.022(3) -0.006(2) 0.013(3) 0.009(3)
C47 0.047(4) 0.050(3) 0.023(3) 0.010(2) 0.019(3) 0.008(3)
C48 0.045(3) 0.032(3) 0.038(3) 0.010(2) 0.017(3) 0.000(2)
C49 0.037(3) 0.024(2) 0.027(3) 0.000(2) 0.013(2) 0.010(2)
C50 0.022(3) 0.021(2) 0.023(3) -0.0013(18) -0.001(2) 0.0032(17)
C51 0.030(3) 0.048(3) 0.030(3) 0.011(2) 0.002(3) 0.010(2)
C52 0.022(3) 0.070(4) 0.039(4) 0.014(3) -0.003(3) 0.011(3)
C53 0.030(3) 0.041(3) 0.040(4) 0.008(2) -0.007(3) 0.006(2)
C54 0.038(3) 0.033(2) 0.026(3) 0.012(2) 0.001(2) -0.003(2)
C55 0.022(3) 0.031(2) 0.033(3) 0.005(2) -0.004(2) -0.0018(19)
C56 0.024(3) 0.023(2) 0.019(3) -0.0041(18) 0.002(2) 0.0017(18)
C57 0.029(3) 0.023(2) 0.022(3) 0.0004(18) 0.004(2) -0.0007(19)
C58 0.031(3) 0.035(2) 0.022(3) 0.002(2) -0.004(2) -0.005(2)
C59 0.038(3) 0.031(2) 0.021(3) -0.006(2) 0.001(2) -0.010(2)
C60 0.057(4) 0.025(2) 0.027(3) -0.003(2) -0.003(3) 0.001(2)
C61 0.038(3) 0.027(2) 0.030(3) -0.006(2) -0.007(2) 0.005(2)

loop_
_atom_type_symbol
_atom_type_description
_atom_type_scat_dispersion_real
_atom_type_scat_dispersion_imag
_atom_type_scat_source
C C 0.0033 0.0016 'International Tables Vol C Tables 4.2.6.8 and 6.1.1.4'
H H 0.0000 0.0000 'International Tables Vol C Tables 4.2.6.8 and 6.1.1.4'
B B 0.0013 0.0007 'International Tables Vol C Tables 4.2.6.8 and 6.1.1.4'
O O 0.0106 0.0060 'International Tables Vol C Tables 4.2.6.8 and 6.1.1.4'
P P 0.1023 0.0942 'International Tables Vol C Tables 4.2.6.8 and 6.1.1.4'
Rh Rh -1.1178 0.9187 'International Tables Vol C Tables 4.2.6.8 and 6.1.1.4'

loop_
_geom_angle_atom_site_label_1
_geom_angle_atom_site_label_2
_geom_angle_atom_site_label_3
_geom_angle
C1 Rh1 P1 94.06(15)
C1 Rh1 P2 93.61(14)
P1 Rh1 P2 114.07(4)
C1 Rh1 P3 96.58(14)
P1 Rh1 P3 124.56(4)
P2 Rh1 P3 119.28(4)
C1 Rh1 H1RH 177.9(18)
P1 Rh1 H1RH 84.0(18)
P2 Rh1 H1RH 86.5(17)
P3 Rh1 H1RH 85.1(17)
O1 C1 Rh1 177.5(4)
C38 B1 C2 111.3(4)
C38 B1 C20 114.1(4)
C2 B1 C20 115.8(3)
C38 B1 H1RH 97(2)
C2 B1 H1RH 112(3)
C20 B1 H1RH 104(2)
C7 P1 C8 105.2(2)
C7 P1 C14 104.5(2)
C8 P1 C14 102.2(2)
C7 P1 Rh1 108.56(16)
C8 P1 Rh1 119.33(16)
C14 P1 Rh1 115.66(15)
C3 C2 C7 115.7(4)
C3 C2 B1 116.4(4)
C7 C2 B1 127.6(4)
C4 C3 C2 123.0(5)
C4 C3 H3A 118.5
C2 C3 H3A 118.5
C3 C4 C5 120.2(5)
C3 C4 H4A 119.9
C5 C4 H4A 119.9
C4 C5 C6 118.7(5)
C4 C5 H5A 120.6
C6 C5 H5A 120.6
C5 C6 C7 121.1(5)
C5 C6 H6A 119.4
C7 C6 H6A 119.4
C6 C7 C2 121.2(4)
C6 C7 P1 120.7(4)
C2 C7 P1 118.1(3)
C13 C8 C9 117.7(4)
C13 C8 P1 123.7(4)
C9 C8 P1 118.6(3)
C10 C9 C8 121.3(5)
C10 C9 H9A 119.4
C8 C9 H9A 119.4
C11 C10 C9 119.8(5)
C11 C10 H10A 120.1
C9 C10 H10A 120.1
C10 C11 C12 120.2(5)
C10 C11 H11A 119.9
C12 C11 H11A 119.9
C11 C12 C13 120.3(5)
C11 C12 H12A 119.8
C13 C12 H12A 119.8
C8 C13 C12 120.6(5)
C8 C13 H13A 119.7
C12 C13 H13A 119.7
C15 C14 C19 117.7(4)
C15 C14 P1 123.7(3)
C19 C14 P1 118.5(3)
C16 C15 C14 120.8(4)
C16 C15 H15A 119.6
C14 C15 H15A 119.6
C17 C16 C15 120.5(5)
C17 C16 H16A 119.8
C15 C16 H16A 119.8
C18 C17 C16 119.2(5)
C18 C17 H17A 120.4
C16 C17 H17A 120.4
C19 C18 C17 120.9(5)
C19 C18 H18A 119.6
C17 C18 H18A 119.6
C18 C19 C14 121.0(5)
C18 C19 H19A 119.5
C14 C19 H19A 119.5
C26 P2 C25 103.5(2)
C26 P2 C32 100.2(2)
C25 P2 C32 105.2(2)
C26 P2 Rh1 117.87(15)
C25 P2 Rh1 110.37(15)
C32 P2 Rh1 117.95(14)
C21 C20 C25 116.1(4)
C21 C20 B1 119.3(4)
C25 C20 B1 124.6(4)
C22 C21 C20 123.1(5)
C22 C21 H21A 118.5
C20 C21 H21A 118.5
C23 C22 C21 119.7(5)
C23 C22 H22A 120.2
C21 C22 H22A 120.2
C22 C23 C24 119.8(5)
C22 C23 H23A 120.1
C24 C23 H23A 120.1
C23 C24 C25 120.6(5)
C23 C24 H24A 119.7
C25 C24 H24A 119.7
C24 C25 C20 120.7(4)
C24 C25 P2 120.8(4)
C20 C25 P2 118.4(3)
C31 C26 C27 118.4(4)
C31 C26 P2 121.0(4)
C27 C26 P2 120.5(3)
C28 C27 C26 121.0(5)
C28 C27 H27A 119.5
C26 C27 H27A 119.5
C27 C28 C29 120.2(5)
C27 C28 H28A 119.9
C29 C28 H28A 119.9
C30 C29 C28 119.3(5)
C30 C29 H29A 120.3
C28 C29 H29A 120.3
C29 C30 C31 121.0(5)
C29 C30 H30A 119.5
C31 C30 H30A 119.5
C30 C31 C26 120.1(5)
C30 C31 H31A 119.9
C26 C31 H31A 119.9
C37 C32 C33 119.0(4)
C37 C32 P2 118.9(3)
C33 C32 P2 122.1(3)
C34 C33 C32 120.1(5)
C34 C33 H33A 120.0
C32 C33 H33A 120.0
C35 C34 C33 120.5(5)
C35 C34 H34A 119.7
C33 C34 H34A 119.7
C34 C35 C36 119.6(5)
C34 C35 H35A 120.2
C36 C35 H35A 120.2
C35 C36 C37 121.1(5)
C35 C36 H36A 119.4
C37 C36 H36A 119.4
C36 C37 C32 119.7(4)
C36 C37 H37A 120.2
C32 C37 H37A 120.2
C43 C38 C39 115.8(5)
C43 C38 B1 121.8(5)
C39 C38 B1 122.2(5)
C38 C39 C40 122.3(6)
C38 C39 H39A 118.9
C40 C39 H39A 118.9
C41 C40 C39 119.3(6)
C41 C40 H40A 120.3
C39 C40 H40A 120.3
C42 C41 C40 119.7(6)
C42 C41 H41A 120.1
C40 C41 H41A 120.1
C41 C42 C43 120.3(6)
C41 C42 H42A 119.8
C43 C42 H42A 119.8
C42 C43 C38 122.5(6)
C42 C43 H43A 118.8
C38 C43 H43A 118.8
C50 P3 C44 104.0(2)
C50 P3 C56 101.4(2)
C44 P3 C56 101.5(2)
C50 P3 Rh1 114.61(15)
C44 P3 Rh1 115.90(13)
C56 P3 Rh1 117.31(15)
C49 C44 C45 117.3(4)
C49 C44 P3 119.3(3)
C45 C44 P3 123.4(4)
C46 C45 C44 120.5(5)
C46 C45 H45A 119.8
C44 C45 H45A 119.8
C45 C46 C47 121.2(5)
C45 C46 H46A 119.4
C47 C46 H46A 119.4
C46 C47 C48 119.4(5)
C46 C47 H47A 120.3
C48 C47 H47A 120.3
C47 C48 C49 119.7(5)
C47 C48 H48A 120.2
C49 C48 H48A 120.2
C48 C49 C44 122.0(4)
C48 C49 H49A 119.0
C44 C49 H49A 119.0
C51 C50 C55 118.1(4)
C51 C50 P3 122.9(4)
C55 C50 P3 119.1(4)
C50 C51 C52 120.5(5)
C50 C51 H51A 119.7
C52 C51 H51A 119.7
C53 C52 C51 120.9(5)
C53 C52 H52A 119.5
C51 C52 H52A 119.5
C52 C53 C54 119.1(5)
C52 C53 H53A 120.5
C54 C53 H53A 120.5
C53 C54 C55 120.8(5)
C53 C54 H54A 119.6
C55 C54 H54A 119.6
C50 C55 C54 120.6(5)
C50 C55 H55A 119.7
C54 C55 H55A 119.7
C57 C56 C61 118.9(4)
C57 C56 P3 118.3(3)
C61 C56 P3 122.8(4)
C56 C57 C58 121.0(4)
C56 C57 H57A 119.5
C58 C57 H57A 119.5
C59 C58 C57 119.4(5)
C59 C58 H58A 120.3
C57 C58 H58A 120.3
C60 C59 C58 120.1(4)
C60 C59 H59A 119.9
C58 C59 H59A 119.9
C59 C60 C61 120.4(4)
C59 C60 H60A 119.8
C61 C60 H60A 119.8
C60 C61 C56 120.1(5)
C60 C61 H61A 119.9
C56 C61 H61A 119.9

loop_
_geom_bond_atom_site_label_1
_geom_bond_atom_site_label_2
_geom_bond_distance
Rh1 C1 1.858(5)
Rh1 P1 2.3107(12)
Rh1 P2 2.3225(11)
Rh1 P3 2.3599(11)
Rh1 H1RH 1.76(6)
C1 O1 1.140(5)
B1 C38 1.616(7)
B1 C2 1.623(7)
B1 C20 1.625(7)
B1 H1RH 1.24(5)
P1 C7 1.829(4)
P1 C8 1.837(5)
P1 C14 1.838(5)
C2 C3 1.402(6)
C2 C7 1.408(7)
C3 C4 1.375(7)
C3 H3A 0.9500
C4 C5 1.380(8)
C4 H4A 0.9500
C5 C6 1.383(7)
C5 H5A 0.9500
C6 C7 1.387(6)
C6 H6A 0.9500
C8 C13 1.388(7)
C8 C9 1.397(6)
C9 C10 1.385(6)
C9 H9A 0.9500
C10 C11 1.370(7)
C10 H10A 0.9500
C11 C12 1.371(7)
C11 H11A 0.9500
C12 C13 1.392(7)
C12 H12A 0.9500
C13 H13A 0.9500
C14 C15 1.388(6)
C14 C19 1.406(6)
C15 C16 1.385(7)
C15 H15A 0.9500
C16 C17 1.385(7)
C16 H16A 0.9500
C17 C18 1.373(7)
C17 H17A 0.9500
C18 C19 1.370(7)
C18 H18A 0.9500
C19 H19A 0.9500
P2 C26 1.829(5)
P2 C25 1.834(5)
P2 C32 1.851(4)
C20 C21 1.397(6)
C20 C25 1.419(6)
C21 C22 1.378(7)
C21 H21A 0.9500
C22 C23 1.377(7)
C22 H22A 0.9500
C23 C24 1.379(7)
C23 H23A 0.9500
C24 C25 1.396(6)
C24 H24A 0.9500
C26 C31 1.391(6)
C26 C27 1.393(6)
C27 C28 1.383(7)
C27 H27A 0.9500
C28 C29 1.383(7)
C28 H28A 0.9500
C29 C30 1.375(7)
C29 H29A 0.9500
C30 C31 1.390(7)
C30 H30A 0.9500
C31 H31A 0.9500
C32 C37 1.390(6)
C32 C33 1.393(6)
C33 C34 1.391(7)
C33 H33A 0.9500
C34 C35 1.366(7)
C34 H34A 0.9500
C35 C36 1.373(7)
C35 H35A 0.9500
C36 C37 1.385(7)
C36 H36A 0.9500
C37 H37A 0.9500
C38 C43 1.396(7)
C38 C39 1.397(7)
C39 C40 1.400(8)
C39 H39A 0.9500
C40 C41 1.387(10)
C40 H40A 0.9500
C41 C42 1.365(9)
C41 H41A 0.9500
C42 C43 1.387(7)
C42 H42A 0.9500
C43 H43A 0.9500
P3 C50 1.832(4)
P3 C44 1.844(5)
P3 C56 1.845(4)
C44 C49 1.387(6)
C44 C45 1.406(6)
C45 C46 1.370(7)
C45 H45A 0.9500
C46 C47 1.377(7)
C46 H46A 0.9500
C47 C48 1.378(7)
C47 H47A 0.9500
C48 C49 1.379(7)
C48 H48A 0.9500
C49 H49A 0.9500
C50 C51 1.384(6)
C50 C55 1.386(7)
C51 C52 1.386(7)
C51 H51A 0.9500
C52 C53 1.366(8)
C52 H52A 0.9500
C53 C54 1.368(7)
C53 H53A 0.9500
C54 C55 1.386(6)
C54 H54A 0.9500
C55 H55A 0.9500
C56 C57 1.374(6)
C56 C61 1.392(6)
C57 C58 1.389(6)
C57 H57A 0.9500
C58 C59 1.382(6)
C58 H58A 0.9500
C59 C60 1.367(7)
C59 H59A 0.9500
C60 C61 1.387(7)
C60 H60A 0.9500
C61 H61A 0.9500

loop_
_geom_torsion_atom_site_label_1
_geom_torsion_atom_site_label_2
_geom_torsion_atom_site_label_3
_geom_torsion_atom_site_label_4
_geom_torsion
P1 Rh1 C1 O1 76(11)
P2 Rh1 C1 O1 -39(11)
P3 Rh1 C1 O1 -159(11)
C1 Rh1 P1 C7 -139.0(2)
P2 Rh1 P1 C7 -43.21(17)
P3 Rh1 P1 C7 120.14(17)
C1 Rh1 P1 C8 100.6(2)
P2 Rh1 P1 C8 -163.64(17)
P3 Rh1 P1 C8 -0.29(19)
C1 Rh1 P1 C14 -22.0(2)
P2 Rh1 P1 C14 73.81(16)
P3 Rh1 P1 C14 -122.83(15)
C38 B1 C2 C3 75.8(5)
C20 B1 C2 C3 -56.7(6)
C38 B1 C2 C7 -98.2(6)
C20 B1 C2 C7 129.2(5)
C7 C2 C3 C4 -0.4(8)
B1 C2 C3 C4 -175.2(5)
C2 C3 C4 C5 0.3(10)
C3 C4 C5 C6 -0.1(10)
C4 C5 C6 C7 0.1(10)
C5 C6 C7 C2 -0.3(8)
C5 C6 C7 P1 179.8(5)
C3 C2 C7 C6 0.4(7)
B1 C2 C7 C6 174.5(5)
C3 C2 C7 P1 -179.6(3)
B1 C2 C7 P1 -5.5(7)
C8 P1 C7 C6 -75.2(5)
C14 P1 C7 C6 32.0(5)
Rh1 P1 C7 C6 156.0(4)
C8 P1 C7 C2 104.8(4)
C14 P1 C7 C2 -148.0(4)
Rh1 P1 C7 C2 -24.0(4)
C7 P1 C8 C13 9.3(5)
C14 P1 C8 C13 -99.6(5)
Rh1 P1 C8 C13 131.4(4)
C7 P1 C8 C9 -169.7(4)
C14 P1 C8 C9 81.4(4)
Rh1 P1 C8 C9 -47.6(4)
C13 C8 C9 C10 1.2(8)
P1 C8 C9 C10 -179.7(4)
C8 C9 C10 C11 -0.9(8)
C9 C10 C11 C12 -0.4(9)
C10 C11 C12 C13 1.4(9)
C9 C8 C13 C12 -0.1(8)
P1 C8 C13 C12 -179.2(4)
C11 C12 C13 C8 -1.1(9)
C7 P1 C14 C15 -134.0(4)
C8 P1 C14 C15 -24.5(4)
Rh1 P1 C14 C15 106.7(4)
C7 P1 C14 C19 50.9(4)
C8 P1 C14 C19 160.3(4)
Rh1 P1 C14 C19 -68.4(4)
C19 C14 C15 C16 0.6(7)
P1 C14 C15 C16 -174.5(4)
C14 C15 C16 C17 -0.6(7)
C15 C16 C17 C18 0.2(7)
C16 C17 C18 C19 0.1(7)
C17 C18 C19 C14 -0.1(7)
C15 C14 C19 C18 -0.3(7)
P1 C14 C19 C18 175.1(4)
C1 Rh1 P2 C26 72.9(2)
P1 Rh1 P2 C26 -23.14(19)
P3 Rh1 P2 C26 172.55(18)
C1 Rh1 P2 C25 -168.6(2)
P1 Rh1 P2 C25 95.36(16)
P3 Rh1 P2 C25 -68.95(16)
C1 Rh1 P2 C32 -47.6(2)
P1 Rh1 P2 C32 -143.67(17)
P3 Rh1 P2 C32 52.02(18)
C38 B1 C20 C21 -32.1(6)
C2 B1 C20 C21 99.1(5)
C38 B1 C20 C25 149.4(4)
C2 B1 C20 C25 -79.3(5)
C25 C20 C21 C22 -1.9(7)
B1 C20 C21 C22 179.5(4)
C20 C21 C22 C23 2.1(8)
C21 C22 C23 C24 -0.6(8)
C22 C23 C24 C25 -1.0(8)
C23 C24 C25 C20 1.0(7)
C23 C24 C25 P2 -176.7(4)
C21 C20 C25 C24 0.4(6)
B1 C20 C25 C24 178.8(4)
C21 C20 C25 P2 178.2(3)
B1 C20 C25 P2 -3.4(6)
C26 P2 C25 C24 -79.5(4)
C32 P2 C25 C24 25.2(4)
Rh1 P2 C25 C24 153.5(3)
C26 P2 C25 C20 102.7(4)
C32 P2 C25 C20 -152.5(3)
Rh1 P2 C25 C20 -24.3(4)
C25 P2 C26 C31 -28.4(4)
C32 P2 C26 C31 -136.9(4)
Rh1 P2 C26 C31 93.7(4)
C25 P2 C26 C27 155.9(4)
C32 P2 C26 C27 47.4(4)
Rh1 P2 C26 C27 -82.0(4)
C31 C26 C27 C28 2.4(7)
P2 C26 C27 C28 178.2(4)
C26 C27 C28 C29 -2.2(7)
C27 C28 C29 C30 0.7(8)
C28 C29 C30 C31 0.6(8)
C29 C30 C31 C26 -0.3(8)
C27 C26 C31 C30 -1.1(7)
P2 C26 C31 C30 -176.9(4)
C26 P2 C32 C37 -149.8(4)
C25 P2 C32 C37 103.1(4)
Rh1 P2 C32 C37 -20.5(4)
C26 P2 C32 C33 31.2(5)
C25 P2 C32 C33 -75.9(4)
Rh1 P2 C32 C33 160.5(4)
C37 C32 C33 C34 -0.1(8)
P2 C32 C33 C34 179.0(4)
C32 C33 C34 C35 -0.6(8)
C33 C34 C35 C36 0.2(9)
C34 C35 C36 C37 0.8(8)
C35 C36 C37 C32 -1.4(8)
C33 C32 C37 C36 1.0(7)
P2 C32 C37 C36 -178.1(4)
C2 B1 C38 C43 -172.5(4)
C20 B1 C38 C43 -39.1(6)
C2 B1 C38 C39 12.3(6)
C20 B1 C38 C39 145.7(4)
C43 C38 C39 C40 -0.8(7)
B1 C38 C39 C40 174.6(5)
C38 C39 C40 C41 1.2(9)
C39 C40 C41 C42 -0.7(9)
C40 C41 C42 C43 -0.2(9)
C41 C42 C43 C38 0.6(8)
C39 C38 C43 C42 -0.1(7)
B1 C38 C43 C42 -175.5(4)
C1 Rh1 P3 C50 9.5(2)
P1 Rh1 P3 C50 109.07(17)
P2 Rh1 P3 C50 -88.38(17)
C1 Rh1 P3 C44 130.8(2)
P1 Rh1 P3 C44 -129.65(17)
P2 Rh1 P3 C44 32.90(18)
C1 Rh1 P3 C56 -109.3(2)
P1 Rh1 P3 C56 -9.70(18)
P2 Rh1 P3 C56 152.85(17)
C50 P3 C44 C49 99.7(4)
C56 P3 C44 C49 -155.4(4)
Rh1 P3 C44 C49 -27.1(4)
C50 P3 C44 C45 -83.0(4)
C56 P3 C44 C45 22.0(4)
Rh1 P3 C44 C45 150.3(4)
C49 C44 C45 C46 0.7(7)
P3 C44 C45 C46 -176.8(4)
C44 C45 C46 C47 0.2(8)
C45 C46 C47 C48 -1.4(9)
C46 C47 C48 C49 1.7(8)
C47 C48 C49 C44 -0.8(8)
C45 C44 C49 C48 -0.4(7)
P3 C44 C49 C48 177.2(4)
C44 P3 C50 C51 -10.9(5)
C56 P3 C50 C51 -116.0(4)
Rh1 P3 C50 C51 116.6(4)
C44 P3 C50 C55 168.4(4)
C56 P3 C50 C55 63.4(4)
Rh1 P3 C50 C55 -64.0(4)
C55 C50 C51 C52 0.0(8)
P3 C50 C51 C52 179.3(4)
C50 C51 C52 C53 -0.6(9)
C51 C52 C53 C54 0.3(9)
C52 C53 C54 C55 0.5(8)
C51 C50 C55 C54 0.8(7)
P3 C50 C55 C54 -178.5(4)
C53 C54 C55 C50 -1.1(8)
C50 P3 C56 C57 -162.3(4)
C44 P3 C56 C57 90.6(4)
Rh1 P3 C56 C57 -36.7(5)
C50 P3 C56 C61 19.0(5)
C44 P3 C56 C61 -88.1(4)
Rh1 P3 C56 C61 144.6(4)
C61 C56 C57 C58 1.0(8)
P3 C56 C57 C58 -177.7(4)
C56 C57 C58 C59 -1.8(8)
C57 C58 C59 C60 1.6(8)
C58 C59 C60 C61 -0.7(8)
C59 C60 C61 C56 -0.2(8)
C57 C56 C61 C60 0.0(8)
P3 C56 C61 C60 178.7(4)
